data_4075213
loop_
_publ_author_name
'Gao, Mingli'
'Tang, Yong'
'Xie, Meihua'
'Qian, Changtao'
'Xie, Zuowei'

_publ_section_title
;
 Synthesis, Structure, and Olefin Polymerization Behavior of
 Constrained-Geometry Group 4 Metallacarboranes Incorporating
 Imido-Dicarbollyl Ligands
;
_journal_issue 10
_journal_name_full Organometallics
_journal_page_first 2578
_journal_paper_doi 10.1021/om060125y
_journal_volume 25
_journal_year 2006
_chemical_formula_sum 'C19 H40 B9 N3 Ti'
_chemical_formula_weight 455.73
_chemical_name_systematic
; 
 ? 
;
_space_group_IT_number 14
_symmetry_cell_setting monoclinic
_symmetry_space_group_name_Hall '-P 2ybc'
_symmetry_space_group_name_H-M 'P 1 21/c 1'
_atom_sites_solution_hydrogens geom
_atom_sites_solution_primary direct
_atom_sites_solution_secondary difmap
_audit_creation_method SHELXL-97
_cell_angle_alpha 90.00
_cell_angle_beta 91.333(2)
_cell_angle_gamma 90.00
_cell_formula_units_Z 4
_cell_length_a 16.1284(16)
_cell_length_b 13.2047(13)
_cell_length_c 12.6393(13)
_cell_measurement_temperature 293(2)
_cell_volume 2691.1(5)
_computing_cell_refinement 'Bruker SMART'
_computing_data_collection 'Bruker SMART'
_computing_data_reduction 'Bruker SHELXTL'
_computing_molecular_graphics 'Bruker SHELXTL'
_computing_publication_material 'Bruker SHELXTL'
_computing_structure_refinement 'SHELXL-97 (Sheldrick, 1997)'
_computing_structure_solution 'SHELXS-97 (Sheldrick, 1990)'
_diffrn_ambient_temperature 293(2)
_diffrn_measured_fraction_theta_full 0.999
_diffrn_measured_fraction_theta_max 0.999
_diffrn_measurement_device_type 'CCD area detector'
_diffrn_measurement_method 'phi and omega scans'
_diffrn_radiation_monochromator graphite
_diffrn_radiation_source 'fine-focus sealed tube'
_diffrn_radiation_type MoK\a
_diffrn_radiation_wavelength 0.71073
_diffrn_reflns_av_R_equivalents 0.0837
_diffrn_reflns_av_sigmaI/netI 0.0816
_diffrn_reflns_limit_h_max 18
_diffrn_reflns_limit_h_min -19
_diffrn_reflns_limit_k_max 15
_diffrn_reflns_limit_k_min -13
_diffrn_reflns_limit_l_max 14
_diffrn_reflns_limit_l_min -14
_diffrn_reflns_number 13399
_diffrn_reflns_theta_full 25.00
_diffrn_reflns_theta_max 25.00
_diffrn_reflns_theta_min 1.26
_exptl_absorpt_coefficient_mu 0.330
_exptl_absorpt_correction_T_max 1.0000
_exptl_absorpt_correction_T_min 0.8365
_exptl_absorpt_correction_type sadabs
_exptl_crystal_colour red
_exptl_crystal_density_diffrn 1.125
_exptl_crystal_density_method 'not measured'
_exptl_crystal_description prism
_exptl_crystal_F_000 968
_exptl_crystal_size_max 0.50
_exptl_crystal_size_mid 0.35
_exptl_crystal_size_min 0.20
_refine_diff_density_max 0.372
_refine_diff_density_min -0.271
_refine_diff_density_rms 0.051
_refine_ls_extinction_method none
_refine_ls_goodness_of_fit_ref 0.982
_refine_ls_hydrogen_treatment riding
_refine_ls_matrix_type full
_refine_ls_number_parameters 297
_refine_ls_number_reflns 4731
_refine_ls_number_restraints 0
_refine_ls_restrained_S_all 0.982
_refine_ls_R_factor_all 0.0791
_refine_ls_R_factor_gt 0.0527
_refine_ls_shift/su_max 0.019
_refine_ls_shift/su_mean 0.003
_refine_ls_structure_factor_coef Fsqd
_refine_ls_weighting_details 'calc w=1/[\s^2^(Fo^2^)+(0.0611P)^2^+0.0000P] where P=(Fo^2^+2Fc^2^)/3'
_refine_ls_weighting_scheme calc
_refine_ls_wR_factor_gt 0.1198
_refine_ls_wR_factor_ref 0.1419
_reflns_number_gt 3189
_reflns_number_total 4731
_reflns_threshold_expression >2sigma(I)
_cod_data_source_file om060125ysi20060208_021615.cif
_cod_data_source_block 5a
_cod_original_sg_symbol_H-M P2(1)/c
_cod_database_code 4075213

loop_
_symmetry_equiv_pos_as_xyz
'x, y, z'
'-x, y+1/2, -z+1/2'
'-x, -y, -z'
'x, -y-1/2, z-1/2'

loop_
_atom_site_label
_atom_site_type_symbol
_atom_site_fract_x
_atom_site_fract_y
_atom_site_fract_z
_atom_site_U_iso_or_equiv
_atom_site_adp_type
_atom_site_occupancy
_atom_site_symmetry_multiplicity
_atom_site_calc_flag
_atom_site_refinement_flags
Ti Ti 0.74100(3) 0.08052(4) 0.44193(4) 0.03608(19) Uani 1 1 d .
B3 B 0.8333(2) 0.0722(3) 0.5944(3) 0.0412(8) Uani 1 1 d .
H3 H 0.8555 0.1505 0.6037 0.049 Uiso 1 1 calc R
B4 B 0.7326(2) 0.0367(3) 0.6286(3) 0.0430(9) Uani 1 1 d .
H4 H 0.6873 0.0890 0.6625 0.052 Uiso 1 1 calc R
B5 B 0.7088(2) -0.0644(3) 0.5441(3) 0.0430(9) Uani 1 1 d .
H5 H 0.6444 -0.0796 0.5182 0.052 Uiso 1 1 calc R
B6 B 0.8757(2) -0.1324(3) 0.5402(3) 0.0542(10) Uani 1 1 d .
H6 H 0.9216 -0.1860 0.5095 0.065 Uiso 1 1 calc R
B7 B 0.9025(2) -0.0298(3) 0.6238(3) 0.0493(9) Uani 1 1 d .
H7 H 0.9674 -0.0170 0.6491 0.059 Uiso 1 1 calc R
B8 B 0.8189(2) -0.0049(3) 0.7073(3) 0.0510(10) Uani 1 1 d .
H8 H 0.8291 0.0235 0.7883 0.061 Uiso 1 1 calc R
B9 B 0.7387(3) -0.0918(3) 0.6753(3) 0.0558(10) Uani 1 1 d .
H9 H 0.6958 -0.1207 0.7346 0.067 Uiso 1 1 calc R
B10 B 0.7732(3) -0.1699(3) 0.5714(3) 0.0567(11) Uani 1 1 d .
H10 H 0.7521 -0.2486 0.5613 0.068 Uiso 1 1 calc R
B11 B 0.8440(3) -0.1315(3) 0.6723(3) 0.0613(11) Uani 1 1 d .
H11 H 0.8700 -0.1856 0.7304 0.074 Uiso 1 1 calc R
N1 N 0.74583(14) -0.02870(18) 0.31124(17) 0.0375(6) Uani 1 1 d .
N2 N 0.64140(15) 0.1550(2) 0.4548(2) 0.0553(7) Uani 1 1 d .
N3 N 0.81086(15) 0.17637(18) 0.37984(19) 0.0464(6) Uani 1 1 d .
C1 C 0.79141(18) -0.0852(2) 0.4732(2) 0.0388(7) Uani 1 1 d .
C2 C 0.86298(17) -0.0075(2) 0.5017(2) 0.0390(7) Uani 1 1 d .
H2 H 0.9078 0.0191 0.4437 0.047 Uiso 1 1 calc R
C3 C 0.77739(18) -0.1039(2) 0.3587(2) 0.0428(8) Uani 1 1 d .
H11 H 0.7904 -0.1644 0.3255 0.051 Uiso 1 1 calc R
C4 C 0.73213(19) -0.0298(2) 0.1977(2) 0.0439(7) Uani 1 1 d .
C5 C 0.7984(2) -0.0135(2) 0.1314(2) 0.0497(8) Uani 1 1 d .
C6 C 0.7813(3) -0.0155(3) 0.0234(3) 0.0690(11) Uani 1 1 d .
H12 H 0.8242 -0.0059 -0.0234 0.083 Uiso 1 1 calc R
C7 C 0.7025(3) -0.0312(3) -0.0157(3) 0.0789(13) Uani 1 1 d .
H13 H 0.6925 -0.0326 -0.0884 0.095 Uiso 1 1 calc R
C8 C 0.6389(3) -0.0448(3) 0.0514(3) 0.0757(12) Uani 1 1 d .
H8A H 0.5857 -0.0552 0.0236 0.091 Uiso 1 1 calc R
C9 C 0.6513(2) -0.0437(3) 0.1600(3) 0.0557(9) Uani 1 1 d .
C10 C 0.8865(2) 0.0031(2) 0.1724(3) 0.0549(9) Uani 1 1 d .
H10A H 0.8835 0.0228 0.2469 0.066 Uiso 1 1 calc R
C11 C 0.9324(3) 0.0869(3) 0.1148(3) 0.0800(12) Uani 1 1 d .
H16 H 0.9422 0.0662 0.0434 0.120 Uiso 1 1 calc R
H18 H 0.9845 0.0999 0.1506 0.120 Uiso 1 1 calc R
H17 H 0.8995 0.1475 0.1142 0.120 Uiso 1 1 calc R
C12 C 0.9365(2) -0.0945(3) 0.1676(3) 0.0729(11) Uani 1 1 d .
H20 H 0.9128 -0.1440 0.2135 0.109 Uiso 1 1 calc R
H19 H 0.9928 -0.0813 0.1900 0.109 Uiso 1 1 calc R
H21 H 0.9356 -0.1197 0.0964 0.109 Uiso 1 1 calc R
C13 C 0.5800(2) -0.0628(3) 0.2335(3) 0.0679(11) Uani 1 1 d .
H22 H 0.5983 -0.0415 0.3045 0.082 Uiso 1 1 calc R
C14 C 0.5031(3) -0.0022(4) 0.2049(4) 0.125(2) Uani 1 1 d .
H23 H 0.5179 0.0675 0.1953 0.188 Uiso 1 1 calc R
H25 H 0.4641 -0.0076 0.2609 0.188 Uiso 1 1 calc R
H24 H 0.4785 -0.0282 0.1406 0.188 Uiso 1 1 calc R
C15 C 0.5602(3) -0.1761(4) 0.2391(4) 0.1252(18) Uani 1 1 d .
H27 H 0.5116 -0.1861 0.2802 0.188 Uiso 1 1 calc R
H26 H 0.6062 -0.2112 0.2718 0.188 Uiso 1 1 calc R
H28 H 0.5505 -0.2019 0.1689 0.188 Uiso 1 1 calc R
C16 C 0.5605(2) 0.1128(3) 0.4788(3) 0.0839(13) Uani 1 1 d .
H29 H 0.5506 0.1206 0.5529 0.126 Uiso 1 1 calc R
H30 H 0.5595 0.0422 0.4608 0.126 Uiso 1 1 calc R
H31 H 0.5183 0.1478 0.4385 0.126 Uiso 1 1 calc R
C17 C 0.6406(3) 0.2632(3) 0.4776(4) 0.1116(18) Uani 1 1 d .
H32 H 0.6035 0.2968 0.4287 0.167 Uiso 1 1 calc R
H33 H 0.6955 0.2902 0.4708 0.167 Uiso 1 1 calc R
H34 H 0.6224 0.2739 0.5485 0.167 Uiso 1 1 calc R
C18 C 0.7680(2) 0.2244(3) 0.2887(3) 0.0760(12) Uani 1 1 d .
H37 H 0.7662 0.2964 0.2993 0.114 Uiso 1 1 calc R
H35 H 0.7125 0.1985 0.2822 0.114 Uiso 1 1 calc R
H36 H 0.7974 0.2097 0.2253 0.114 Uiso 1 1 calc R
C19 C 0.8948(2) 0.2143(3) 0.3912(3) 0.0630(10) Uani 1 1 d .
H38 H 0.9251 0.1975 0.3291 0.095 Uiso 1 1 calc R
H40 H 0.9213 0.1839 0.4521 0.095 Uiso 1 1 calc R
H39 H 0.8936 0.2865 0.3998 0.095 Uiso 1 1 calc R

loop_
_atom_site_aniso_label
_atom_site_aniso_U_11
_atom_site_aniso_U_22
_atom_site_aniso_U_33
_atom_site_aniso_U_23
_atom_site_aniso_U_13
_atom_site_aniso_U_12
Ti 0.0377(3) 0.0361(3) 0.0344(3) 0.0012(2) 0.0015(2) 0.0016(2)
B3 0.050(2) 0.040(2) 0.0335(19) -0.0008(16) 0.0029(16) -0.0007(16)
B4 0.047(2) 0.046(2) 0.036(2) -0.0030(16) 0.0075(16) -0.0011(16)
B5 0.049(2) 0.046(2) 0.0344(19) -0.0023(16) 0.0055(16) -0.0081(17)
B6 0.065(3) 0.052(2) 0.046(2) 0.0046(19) -0.0050(19) 0.019(2)
B7 0.051(2) 0.060(2) 0.037(2) 0.0026(18) -0.0077(17) 0.0080(19)
B8 0.070(3) 0.055(2) 0.0281(19) 0.0011(17) 0.0015(17) -0.0021(19)
B9 0.077(3) 0.054(3) 0.037(2) 0.0058(18) 0.0092(19) -0.010(2)
B10 0.090(3) 0.041(2) 0.040(2) 0.0101(17) 0.001(2) -0.008(2)
B11 0.092(3) 0.053(2) 0.038(2) 0.0089(19) -0.007(2) 0.012(2)
N1 0.0406(14) 0.0406(14) 0.0311(13) -0.0003(11) -0.0007(11) -0.0012(11)
N2 0.0440(16) 0.0557(18) 0.0663(19) -0.0009(14) -0.0008(14) 0.0083(13)
N3 0.0550(16) 0.0387(15) 0.0454(16) 0.0068(12) 0.0027(12) -0.0035(12)
C1 0.0508(18) 0.0330(16) 0.0324(16) 0.0001(13) -0.0005(13) 0.0010(13)
C2 0.0381(17) 0.0461(18) 0.0330(16) 0.0041(14) 0.0035(13) 0.0028(13)
C3 0.0528(19) 0.0400(19) 0.0357(17) -0.0036(14) 0.0034(14) 0.0016(14)
C4 0.057(2) 0.0459(18) 0.0289(16) -0.0037(14) -0.0016(15) 0.0041(15)
C5 0.071(2) 0.046(2) 0.0320(18) 0.0003(14) 0.0043(16) 0.0045(16)
C6 0.098(3) 0.074(3) 0.036(2) 0.0033(18) 0.015(2) 0.008(2)
C7 0.108(4) 0.097(3) 0.030(2) -0.004(2) -0.016(2) 0.022(3)
C8 0.077(3) 0.104(3) 0.045(2) -0.006(2) -0.016(2) 0.020(2)
C9 0.057(2) 0.070(2) 0.0401(19) -0.0076(17) -0.0078(16) 0.0113(17)
C10 0.066(2) 0.056(2) 0.0434(19) -0.0017(16) 0.0168(17) -0.0067(17)
C11 0.093(3) 0.076(3) 0.073(3) 0.007(2) 0.035(2) -0.017(2)
C12 0.065(2) 0.069(3) 0.085(3) -0.007(2) 0.007(2) 0.0042(19)
C13 0.054(2) 0.099(3) 0.050(2) -0.013(2) -0.0110(18) 0.005(2)
C14 0.069(3) 0.207(6) 0.100(4) 0.015(4) -0.004(3) 0.054(3)
C15 0.118(4) 0.121(5) 0.138(5) -0.012(4) 0.042(3) -0.026(3)
C16 0.050(2) 0.100(3) 0.102(3) -0.004(3) 0.015(2) 0.011(2)
C17 0.083(3) 0.070(3) 0.182(5) -0.024(3) 0.006(3) 0.023(2)
C18 0.096(3) 0.067(3) 0.065(3) 0.028(2) -0.003(2) -0.007(2)
C19 0.066(2) 0.056(2) 0.067(2) 0.0018(18) 0.0135(18) -0.0174(18)

loop_
_atom_type_symbol
_atom_type_description
_atom_type_scat_dispersion_real
_atom_type_scat_dispersion_imag
_atom_type_scat_source
C C 0.0033 0.0016 'International Tables Vol C Tables 4.2.6.8 and 6.1.1.4'
H H 0.0000 0.0000 'International Tables Vol C Tables 4.2.6.8 and 6.1.1.4'
B B 0.0013 0.0007 'International Tables Vol C Tables 4.2.6.8 and 6.1.1.4'
N N 0.0061 0.0033 'International Tables Vol C Tables 4.2.6.8 and 6.1.1.4'
Ti Ti 0.2776 0.4457 'International Tables Vol C Tables 4.2.6.8 and 6.1.1.4'

loop_
_geom_angle_atom_site_label_1
_geom_angle_atom_site_label_2
_geom_angle_atom_site_label_3
_geom_angle
N3 Ti N2 101.78(12)
N3 Ti N1 95.52(10)
N2 Ti N1 116.79(10)
N3 Ti C1 119.09(11)
N2 Ti C1 139.06(11)
N1 Ti C1 59.98(9)
N3 Ti B5 155.74(12)
N2 Ti B5 100.11(12)
N1 Ti B5 83.78(10)
C1 Ti B5 40.65(11)
N3 Ti C2 87.86(10)
N2 Ti C2 156.67(11)
N1 Ti C2 82.82(9)
C1 Ti C2 38.77(10)
B5 Ti C2 67.96(11)
N3 Ti B3 89.97(11)
N2 Ti B3 117.68(12)
N1 Ti B3 122.65(10)
C1 Ti B3 67.70(10)
B5 Ti B3 70.54(12)
C2 Ti B3 40.29(10)
N3 Ti B4 127.74(11)
N2 Ti B4 88.51(12)
N1 Ti B4 125.19(10)
C1 Ti B4 69.20(11)
B5 Ti B4 42.57(11)
C2 Ti B4 69.05(11)
B3 Ti B4 42.43(11)
C2 B3 B4 106.8(2)
C2 B3 B8 104.5(2)
B4 B3 B8 60.6(2)
C2 B3 B7 58.44(18)
B4 B3 B7 109.0(3)
B8 B3 B7 59.4(2)
C2 B3 Ti 69.29(14)
B4 B3 Ti 69.56(16)
B8 B3 Ti 125.4(2)
B7 B3 Ti 125.0(2)
B5 B4 B3 104.2(2)
B5 B4 B8 105.3(3)
B3 B4 B8 60.2(2)
B5 B4 B9 59.3(2)
B3 B4 B9 106.8(3)
B8 B4 B9 59.3(2)
B5 B4 Ti 66.77(15)
B3 B4 Ti 68.01(15)
B8 B4 Ti 123.7(2)
B9 B4 Ti 122.6(2)
C1 B5 B4 107.0(2)
C1 B5 B9 105.8(3)
B4 B5 B9 61.9(2)
C1 B5 B10 59.7(2)
B4 B5 B10 111.3(2)
B9 B5 B10 60.3(2)
C1 B5 Ti 69.44(15)
B4 B5 Ti 70.66(16)
B9 B5 Ti 128.5(2)
B10 B5 Ti 127.4(2)
C1 B6 C2 54.79(17)
C1 B6 B11 102.9(3)
C2 B6 B11 103.0(3)
C1 B6 B7 101.5(2)
C2 B6 B7 57.53(19)
B11 B6 B7 59.9(2)
C1 B6 B10 58.42(19)
C2 B6 B10 102.9(2)
B11 B6 B10 59.9(2)
B7 B6 B10 107.2(3)
C2 B7 B11 105.0(3)
C2 B7 B8 103.7(2)
B11 B7 B8 60.6(2)
C2 B7 B6 60.16(19)
B11 B7 B6 59.9(2)
B8 B7 B6 108.8(3)
C2 B7 B3 56.93(17)
B11 B7 B3 108.1(3)
B8 B7 B3 60.0(2)
B6 B7 B3 108.1(2)
B7 B8 B9 108.0(3)
B7 B8 B3 60.6(2)
B9 B8 B3 107.3(2)
B7 B8 B11 59.6(2)
B9 B8 B11 60.2(2)
B3 B8 B11 107.8(3)
B7 B8 B4 108.8(2)
B9 B8 B4 60.9(2)
B3 B8 B4 59.19(19)
B11 B8 B4 109.3(3)
B5 B9 B8 105.3(2)
B5 B9 B10 60.2(2)
B8 B9 B10 107.8(3)
B5 B9 B11 106.4(3)
B8 B9 B11 60.1(2)
B10 B9 B11 59.7(2)
B5 B9 B4 58.85(19)
B8 B9 B4 59.8(2)
B10 B9 B4 108.8(3)
B11 B9 B4 108.4(3)
C1 B10 B11 102.6(3)
C1 B10 B9 102.8(3)
B11 B10 B9 60.4(2)
C1 B10 B6 58.52(19)
B11 B10 B6 59.5(2)
B9 B10 B6 108.2(3)
C1 B10 B5 56.60(18)
B11 B10 B5 106.3(3)
B9 B10 B5 59.5(2)
B6 B10 B5 106.3(3)
B6 B11 B7 60.2(2)
B6 B11 B10 60.7(2)
B7 B11 B10 108.1(3)
B6 B11 B8 108.3(3)
B7 B11 B8 59.7(2)
B10 B11 B8 107.6(3)
B6 B11 B9 108.8(3)
B7 B11 B9 107.6(3)
B10 B11 B9 59.9(2)
B8 B11 B9 59.7(2)
C3 N1 C4 121.0(2)
C3 N1 Ti 100.36(18)
C4 N1 Ti 138.22(19)
C16 N2 C17 108.8(3)
C16 N2 Ti 125.8(2)
C17 N2 Ti 122.5(2)
C19 N3 C18 110.5(3)
C19 N3 Ti 139.5(2)
C18 N3 Ti 110.0(2)
C3 C1 C2 115.2(2)
C3 C1 B5 116.9(2)
C2 C1 B5 111.3(2)
C3 C1 B6 121.8(3)
C2 C1 B6 63.45(19)
B5 C1 B6 116.0(2)
C3 C1 B10 125.3(2)
C2 C1 B10 113.5(2)
B5 C1 B10 63.7(2)
B6 C1 B10 63.1(2)
C3 C1 Ti 86.94(17)
C2 C1 Ti 71.57(14)
B5 C1 Ti 69.92(15)
B6 C1 Ti 133.6(2)
B10 C1 Ti 131.7(2)
C1 C2 B3 110.7(2)
C1 C2 B7 110.8(2)
B3 C2 B7 64.6(2)
C1 C2 B6 61.76(19)
B3 C2 B6 116.3(2)
B7 C2 B6 62.3(2)
C1 C2 Ti 69.65(14)
B3 C2 Ti 70.42(15)
B7 C2 Ti 131.8(2)
B6 C2 Ti 130.06(19)
N1 C3 C1 112.6(3)
C9 C4 C5 122.8(3)
C9 C4 N1 117.5(3)
C5 C4 N1 119.6(3)
C6 C5 C4 116.9(3)
C6 C5 C10 120.2(3)
C4 C5 C10 122.9(3)
C7 C6 C5 121.4(4)
C8 C7 C6 120.2(3)
C7 C8 C9 121.7(4)
C8 C9 C4 117.0(3)
C8 C9 C13 120.8(3)
C4 C9 C13 122.1(3)
C5 C10 C12 111.0(3)
C5 C10 C11 113.8(3)
C12 C10 C11 109.4(3)
C14 C13 C9 113.3(3)
C14 C13 C15 111.0(4)
C9 C13 C15 110.6(3)

loop_
_geom_bond_atom_site_label_1
_geom_bond_atom_site_label_2
_geom_bond_distance
Ti N3 1.878(2)
Ti N2 1.894(3)
Ti N1 2.196(2)
Ti C1 2.365(3)
Ti B5 2.372(3)
Ti C2 2.393(3)
Ti B3 2.410(3)
Ti B4 2.436(3)
B3 C2 1.654(4)
B3 B4 1.754(5)
B3 B8 1.772(5)
B3 B7 1.784(5)
B4 B5 1.746(5)
B4 B8 1.779(5)
B4 B9 1.799(5)
B5 C1 1.645(5)
B5 B9 1.755(5)
B5 B10 1.767(5)
B6 C1 1.703(4)
B6 C2 1.729(5)
B6 B11 1.759(6)
B6 B7 1.765(5)
B6 B10 1.780(6)
B7 C2 1.682(4)
B7 B11 1.760(6)
B7 B8 1.762(5)
B8 B9 1.769(5)
B8 B11 1.778(6)
B9 B10 1.770(5)
B9 B11 1.778(6)
B10 C1 1.701(4)
B10 B11 1.767(5)
N1 C3 1.261(3)
N1 C4 1.447(3)
N2 C16 1.457(4)
N2 C17 1.458(4)
N3 C19 1.447(4)
N3 C18 1.473(4)
C1 C3 1.480(4)
C1 C2 1.580(4)
C4 C9 1.389(4)
C4 C5 1.390(4)
C5 C6 1.386(4)
C5 C10 1.517(4)
C6 C7 1.368(5)
C7 C8 1.357(5)
C8 C9 1.383(4)
C9 C13 1.517(5)
C10 C12 1.523(4)
C10 C11 1.526(4)
C13 C14 1.511(5)
C13 C15 1.531(6)
